data_2014571
loop_
_publ_author_name
'Tracey, Michael R.'
'Grebe, Tyler P.'
'Brennessel, William W.'
'Hsung, Richard P.'

_publ_section_title
;
 (4<i>R</i>)-3-Allenyl-4-(diphenylmethyl)oxazolidin-2-one, an
 unsubstituted allenamide
;
_journal_issue 11
_journal_name_full 'Acta Crystallographica Section C'
_journal_page_first o830
_journal_page_last o832
_journal_paper_doi 10.1107/S0108270104023121
_journal_volume 60
_journal_year 2004
_chemical_formula_iupac 'C19 H17 N O2'
_chemical_formula_moiety 'C19 H17 N O2'
_chemical_formula_sum 'C19 H17 N O2'
_chemical_formula_weight 291.34
_chemical_name_common (4R)-3-Allenyl-4-(diphenylmethyl)oxazolidin-2-one
_chemical_name_systematic ?
_space_group_IT_number 4
_symmetry_cell_setting monoclinic
_symmetry_space_group_name_Hall 'P 2yb'
_symmetry_space_group_name_H-M 'P 1 21 1'
_atom_sites_solution_hydrogens geom
_atom_sites_solution_primary direct
_atom_sites_solution_secondary difmap
_audit_creation_method SHELXL-97
_cell_angle_alpha 90.00
_cell_angle_beta 98.281(3)
_cell_angle_gamma 90.00
_cell_formula_units_Z 2
_cell_length_a 6.2531(10)
_cell_length_b 13.738(2)
_cell_length_c 8.8997(14)
_cell_measurement_reflns_used 1550
_cell_measurement_temperature 173(2)
_cell_measurement_theta_max 24.82
_cell_measurement_theta_min 2.31
_cell_volume 756.6(2)
_computing_cell_refinement 'SAINT (Bruker, 2001)'
_computing_data_collection 'SMART (Bruker, 2001)'
_computing_data_reduction SAINT
_computing_molecular_graphics 'SHELXTL (Bruker, 2000)'
_computing_publication_material SHELXTL
_computing_structure_refinement 'SHELXL97 (Sheldrick, 1997)'
_computing_structure_solution 'SHELXS97 (Sheldrick, 1997)'
_diffrn_ambient_temperature 173(2)
_diffrn_measured_fraction_theta_full 1.000
_diffrn_measured_fraction_theta_max 1.000
_diffrn_measurement_device_type 'Bruker SMART CCD area-detector'
_diffrn_measurement_method '\w scans'
_diffrn_radiation_monochromator graphite
_diffrn_radiation_source 'normal-focus sealed tube'
_diffrn_radiation_type MoK\a
_diffrn_radiation_wavelength 0.71073
_diffrn_reflns_av_R_equivalents 0.0337
_diffrn_reflns_av_sigmaI/netI 0.0359
_diffrn_reflns_limit_h_max 7
_diffrn_reflns_limit_h_min -7
_diffrn_reflns_limit_k_max 16
_diffrn_reflns_limit_k_min -16
_diffrn_reflns_limit_l_max 10
_diffrn_reflns_limit_l_min -6
_diffrn_reflns_number 4418
_diffrn_reflns_theta_full 25.03
_diffrn_reflns_theta_max 25.03
_diffrn_reflns_theta_min 2.31
_exptl_absorpt_coefficient_mu 0.083
_exptl_absorpt_correction_T_max 0.9844
_exptl_absorpt_correction_T_min 0.9747
_exptl_absorpt_correction_type multi-scan
_exptl_absorpt_process_details '(SADABS; Blessing, 1995)'
_exptl_crystal_colour colorless
_exptl_crystal_density_diffrn 1.279
_exptl_crystal_density_method 'not measured'
_exptl_crystal_description block
_exptl_crystal_F_000 308
_exptl_crystal_size_max 0.31
_exptl_crystal_size_mid 0.26
_exptl_crystal_size_min 0.19
_refine_diff_density_max 0.111
_refine_diff_density_min -0.132
_refine_ls_extinction_method none
_refine_ls_goodness_of_fit_ref 1.022
_refine_ls_hydrogen_treatment mixed
_refine_ls_matrix_type full
_refine_ls_number_parameters 207
_refine_ls_number_reflns 1406
_refine_ls_number_restraints 1
_refine_ls_restrained_S_all 1.022
_refine_ls_R_factor_all 0.0424
_refine_ls_R_factor_gt 0.0337
_refine_ls_shift/su_max 0.000
_refine_ls_shift/su_mean 0.000
_refine_ls_structure_factor_coef Fsqd
_refine_ls_weighting_details 'calc w=1/[\s^2^(Fo^2^)+(0.0403P)^2^+0.0499P] where P=(Fo^2^+2Fc^2^)/3'
_refine_ls_weighting_scheme calc
_refine_ls_wR_factor_gt 0.0751
_refine_ls_wR_factor_ref 0.0790
_reflns_number_gt 1231
_reflns_number_total 1406
_reflns_threshold_expression I>2\s(I)
_cod_data_source_file sx1144.cif
_cod_data_source_block 7a
_cod_depositor_comments
;
The following automatic conversions were performed:

'_exptl_absorpt_correction_type' value 'multi-scans' was replaced
with the value 'multi-scan' as specified in the replacement file
'src/cod-tools/trunk/data/replacement-values/replacement_values.lst'.

Automatic conversion script
Id: cif_fix_values 5376 2017-05-30 11:51:03Z andrius 
;
_cod_original_sg_symbol_H-M 'P 21'
_cod_database_code 2014571
_cod_database_fobs_code 2014571

loop_
_symmetry_equiv_pos_as_xyz
'x, y, z'
'-x, y+1/2, -z'

loop_
_atom_site_label
_atom_site_fract_x
_atom_site_fract_y
_atom_site_fract_z
_atom_site_U_iso_or_equiv
_atom_site_adp_type
_atom_site_calc_flag
_atom_site_refinement_flags
_atom_site_occupancy
_atom_site_disorder_assembly
_atom_site_disorder_group
_atom_site_type_symbol
O1 0.2813(3) 0.34256(16) 0.2904(3) 0.0605(6) Uani d . 1 . . O
O2 0.5406(3) 0.34983(14) 0.4936(2) 0.0514(5) Uani d . 1 . . O
N1 0.6177(3) 0.27542(15) 0.2879(2) 0.0375(5) Uani d . 1 . . N
C1 0.8930(6) 0.2308(3) -0.0383(4) 0.0550(8) Uani d . 1 . . C
H1A 0.967(6) 0.287(3) -0.095(4) 0.089(12) Uiso d . 1 . . H
H1B 0.943(6) 0.161(3) -0.059(5) 0.090(12) Uiso d . 1 . . H
C2 0.7485(5) 0.24623(19) 0.0490(3) 0.0410(6) Uani d . 1 . . C
C3 0.5943(4) 0.2571(2) 0.1300(3) 0.0439(7) Uani d . 1 . . C
H3A 0.4509 0.2524 0.0782 0.053 Uiso calc R 1 . . H
C4 0.4641(5) 0.32383(19) 0.3496(3) 0.0454(7) Uani d . 1 . . C
C5 0.7700(4) 0.33048(19) 0.5217(3) 0.0442(7) Uani d . 1 . . C
H5A 0.8116 0.3022 0.6240 0.053 Uiso calc R 1 . . H
H5B 0.8535 0.3911 0.5139 0.053 Uiso calc R 1 . . H
C6 0.8113(4) 0.25813(18) 0.3993(3) 0.0348(6) Uani d . 1 . . C
H6A 0.9460 0.2747 0.3563 0.042 Uiso calc R 1 . . H
C7 0.8180(4) 0.15216(17) 0.4590(3) 0.0332(6) Uani d . 1 . . C
H7A 0.6836 0.1417 0.5057 0.040 Uiso calc R 1 . . H
C8 1.0100(4) 0.13262(18) 0.5827(3) 0.0354(6) Uani d . 1 . . C
C9 1.0122(5) 0.04589(18) 0.6632(3) 0.0434(7) Uani d . 1 . . C
H9A 0.8921 0.0030 0.6451 0.052 Uiso calc R 1 . . H
C10 1.1882(5) 0.0213(2) 0.7698(3) 0.0535(8) Uani d . 1 . . C
H10A 1.1892 -0.0388 0.8225 0.064 Uiso calc R 1 . . H
C11 1.3627(5) 0.0840(3) 0.7997(3) 0.0566(8) Uani d . 1 . . C
H11A 1.4833 0.0671 0.8726 0.068 Uiso calc R 1 . . H
C12 1.3596(5) 0.1706(2) 0.7233(3) 0.0546(8) Uani d . 1 . . C
H12A 1.4777 0.2143 0.7450 0.066 Uiso calc R 1 . . H
C13 1.1868(4) 0.1952(2) 0.6149(3) 0.0438(7) Uani d . 1 . . C
H13A 1.1883 0.2552 0.5619 0.053 Uiso calc R 1 . . H
C14 0.8155(4) 0.07853(16) 0.3323(3) 0.0351(6) Uani d . 1 . . C
C15 0.6343(5) 0.0217(2) 0.2869(3) 0.0484(7) Uani d . 1 . . C
H15A 0.5127 0.0268 0.3393 0.058 Uiso calc R 1 . . H
C16 0.6284(6) -0.0426(2) 0.1655(4) 0.0623(9) Uani d . 1 . . C
H16A 0.5033 -0.0810 0.1352 0.075 Uiso calc R 1 . . H
C17 0.8022(6) -0.0502(2) 0.0906(4) 0.0633(10) Uani d . 1 . . C
H17A 0.7968 -0.0926 0.0057 0.076 Uiso calc R 1 . . H
C18 0.9860(6) 0.0031(2) 0.1371(4) 0.0591(9) Uani d . 1 . . C
H18A 1.1087 -0.0039 0.0863 0.071 Uiso calc R 1 . . H
C19 0.9925(5) 0.06699(19) 0.2577(3) 0.0460(7) Uani d . 1 . . C
H19A 1.1203 0.1033 0.2895 0.055 Uiso calc R 1 . . H

loop_
_atom_site_aniso_label
_atom_site_aniso_U_11
_atom_site_aniso_U_22
_atom_site_aniso_U_33
_atom_site_aniso_U_12
_atom_site_aniso_U_13
_atom_site_aniso_U_23
O1 0.0467(12) 0.0635(13) 0.0726(15) 0.0191(11) 0.0126(11) 0.0178(12)
O2 0.0600(12) 0.0453(11) 0.0519(12) 0.0115(10) 0.0188(10) -0.0024(9)
N1 0.0385(12) 0.0356(11) 0.0375(14) 0.0069(9) 0.0022(10) 0.0024(10)
C1 0.064(2) 0.062(2) 0.0373(18) -0.0090(16) 0.0023(15) -0.0020(15)
C2 0.0484(16) 0.0404(14) 0.0304(14) -0.0006(12) -0.0072(13) 0.0015(11)
C3 0.0420(15) 0.0465(15) 0.0391(16) 0.0065(12) -0.0084(13) 0.0004(13)
C4 0.0505(16) 0.0361(14) 0.0519(18) 0.0098(13) 0.0155(14) 0.0113(13)
C5 0.0560(16) 0.0377(15) 0.0396(16) 0.0005(13) 0.0088(13) -0.0023(12)
C6 0.0382(14) 0.0365(13) 0.0291(14) 0.0010(11) 0.0026(11) 0.0001(11)
C7 0.0334(12) 0.0352(13) 0.0318(14) 0.0002(10) 0.0072(11) 0.0020(10)
C8 0.0422(14) 0.0390(13) 0.0253(13) 0.0035(11) 0.0056(11) -0.0017(11)
C9 0.0604(18) 0.0354(13) 0.0341(15) 0.0060(12) 0.0058(13) -0.0018(12)
C10 0.084(2) 0.0437(15) 0.0334(16) 0.0235(16) 0.0089(15) 0.0044(13)
C11 0.0572(19) 0.072(2) 0.0370(17) 0.0201(17) -0.0048(14) -0.0020(16)
C12 0.0471(16) 0.079(2) 0.0357(17) -0.0038(15) -0.0015(13) 0.0033(16)
C13 0.0432(15) 0.0546(16) 0.0325(16) -0.0015(13) 0.0020(12) 0.0058(13)
C14 0.0405(14) 0.0315(13) 0.0313(14) 0.0032(11) -0.0015(11) 0.0036(10)
C15 0.0528(17) 0.0405(15) 0.0492(18) -0.0061(14) -0.0019(14) 0.0030(13)
C16 0.073(2) 0.0430(17) 0.063(2) -0.0055(16) -0.0165(18) -0.0071(16)
C17 0.092(3) 0.0468(17) 0.0444(19) 0.0178(17) -0.0135(19) -0.0126(14)
C18 0.075(2) 0.060(2) 0.0426(18) 0.0171(17) 0.0088(16) -0.0060(15)
C19 0.0515(17) 0.0472(16) 0.0383(16) 0.0064(13) 0.0031(13) -0.0037(13)

loop_
_atom_type_symbol
_atom_type_description
_atom_type_scat_dispersion_real
_atom_type_scat_dispersion_imag
_atom_type_scat_source
C C 0.0033 0.0000 'International Tables Vol C Tables 4.2.6.8 and 6.1.1.4'
H H 0.0000 0.0000 'International Tables Vol C Tables 4.2.6.8 and 6.1.1.4'
N N 0.0061 0.0000 'International Tables Vol C Tables 4.2.6.8 and 6.1.1.4'
O O 0.0106 0.0000 'International Tables Vol C Tables 4.2.6.8 and 6.1.1.4'

loop_
_geom_angle_atom_site_label_1
_geom_angle_atom_site_label_2
_geom_angle_atom_site_label_3
_geom_angle
_geom_angle_publ_flag
C4 O2 C5 108.8(2) ?
C4 N1 C3 121.0(2) y
C4 N1 C6 111.8(2) y
C3 N1 C6 126.8(2) y
C2 C1 H1A 124(2) ?
C2 C1 H1B 121(2) ?
H1A C1 H1B 115(3) ?
C1 C2 C3 175.6(3) y
C2 C3 N1 126.6(2) y
C2 C3 H3A 116.7 ?
N1 C3 H3A 116.7 ?
O1 C4 N1 127.5(3) ?
O1 C4 O2 122.6(3) ?
N1 C4 O2 109.9(2) ?
O2 C5 C6 105.2(2) ?
O2 C5 H5A 110.7 ?
C6 C5 H5A 110.7 ?
O2 C5 H5B 110.7 ?
C6 C5 H5B 110.7 ?
H5A C5 H5B 108.8 ?
N1 C6 C5 99.7(2) ?
N1 C6 C7 111.3(2) y
C5 C6 C7 111.5(2) ?
N1 C6 H6A 111.3 ?
C5 C6 H6A 111.3 ?
C7 C6 H6A 111.3 ?
C14 C7 C8 109.97(19) ?
C14 C7 C6 112.1(2) ?
C8 C7 C6 113.1(2) ?
C14 C7 H7A 107.1 ?
C8 C7 H7A 107.1 ?
C6 C7 H7A 107.1 ?
C9 C8 C13 118.2(2) ?
C9 C8 C7 118.0(2) ?
C13 C8 C7 123.7(2) ?
C10 C9 C8 120.6(3) ?
C10 C9 H9A 119.7 ?
C8 C9 H9A 119.7 ?
C11 C10 C9 120.4(3) ?
C11 C10 H10A 119.8 ?
C9 C10 H10A 119.8 ?
C12 C11 C10 119.4(3) ?
C12 C11 H11A 120.3 ?
C10 C11 H11A 120.3 ?
C11 C12 C13 120.8(3) ?
C11 C12 H12A 119.6 ?
C13 C12 H12A 119.6 ?
C12 C13 C8 120.6(3) ?
C12 C13 H13A 119.7 ?
C8 C13 H13A 119.7 ?
C19 C14 C15 118.3(3) ?
C19 C14 C7 120.8(2) ?
C15 C14 C7 120.9(2) ?
C14 C15 C16 120.8(3) ?
C14 C15 H15A 119.6 ?
C16 C15 H15A 119.6 ?
C17 C16 C15 119.8(3) ?
C17 C16 H16A 120.1 ?
C15 C16 H16A 120.1 ?
C16 C17 C18 120.2(3) ?
C16 C17 H17A 119.9 ?
C18 C17 H17A 119.9 ?
C17 C18 C19 120.1(3) ?
C17 C18 H18A 119.9 ?
C19 C18 H18A 119.9 ?
C14 C19 C18 120.7(3) ?
C14 C19 H19A 119.7 ?
C18 C19 H19A 119.7 ?

loop_
_geom_bond_atom_site_label_1
_geom_bond_atom_site_label_2
_geom_bond_site_symmetry_2
_geom_bond_distance
_geom_bond_publ_flag
O1 C4 . 1.215(3) ?
O2 C4 . 1.350(4) ?
O2 C5 . 1.445(3) ?
N1 C4 . 1.349(3) y
N1 C3 . 1.414(4) y
N1 C6 . 1.469(3) y
C1 C2 . 1.291(5) y
C1 H1A . 1.06(4) ?
C1 H1B . 1.04(4) ?
C2 C3 . 1.292(4) y
C3 H3A . 0.9500 ?
C3 C15 . 3.517(4) ?
C5 C6 . 1.524(4) ?
C5 H5A . 0.9900 ?
C5 H5B . 0.9900 ?
C6 C7 . 1.549(3) ?
C6 H6A . 1.0000 ?
C7 C14 . 1.514(3) ?
C7 C8 . 1.531(3) ?
C7 H7A . 1.0000 ?
C8 C9 . 1.389(4) ?
C8 C13 . 1.397(4) ?
C9 C10 . 1.387(4) ?
C9 H9A . 0.9500 ?
C10 C11 . 1.385(5) ?
C10 H10A . 0.9500 ?
C11 C12 . 1.369(5) ?
C11 H11A . 0.9500 ?
C12 C13 . 1.383(4) ?
C12 H12A . 0.9500 ?
C13 H13A . 0.9500 ?
C14 C19 . 1.379(4) ?
C14 C15 . 1.387(4) ?
C15 C16 . 1.392(4) ?
C15 H15A . 0.9500 ?
C16 C17 . 1.359(5) ?
C16 H16A . 0.9500 ?
C17 C18 . 1.376(5) ?
C17 H17A . 0.9500 ?
C18 C19 . 1.382(4) ?
C18 H18A . 0.9500 ?
C19 H19A . 0.9500 ?

loop_
_geom_hbond_atom_site_label_D
_geom_hbond_atom_site_label_H
_geom_hbond_atom_site_label_A
_geom_hbond_site_symmetry_A
_geom_hbond_distance_DH
_geom_hbond_distance_HA
_geom_hbond_distance_DA
_geom_hbond_angle_DHA
C6 H6A O1 1_655 1.00 2.44 3.427(3) 168
C9 H9A O1 2_646 0.95 2.56 3.400(4) 148

loop_
_geom_torsion_atom_site_label_1
_geom_torsion_atom_site_label_2
_geom_torsion_atom_site_label_3
_geom_torsion_atom_site_label_4
_geom_torsion
_geom_torsion_publ_flag
C1 C2 C3 N1 148(4) ?
C4 N1 C3 C2 152.3(3) ?
C6 N1 C3 C2 -19.1(4) y
C3 N1 C4 O1 13.2(4) ?
C6 N1 C4 O1 -174.2(3) ?
C3 N1 C4 O2 -167.4(2) ?
C6 N1 C4 O2 5.2(3) ?
C5 O2 C4 O1 -171.3(2) ?
C5 O2 C4 N1 9.2(3) ?
C4 O2 C5 C6 -19.2(3) ?
C4 N1 C6 C5 -16.1(3) ?
C3 N1 C6 C5 156.0(2) ?
C4 N1 C6 C7 101.7(2) ?
C3 N1 C6 C7 -86.2(3) ?
O2 C5 C6 N1 20.3(2) ?
O2 C5 C6 C7 -97.2(2) ?
N1 C6 C7 C14 58.6(3) ?
C5 C6 C7 C14 169.0(2) ?
N1 C6 C7 C8 -176.4(2) ?
C5 C6 C7 C8 -66.1(3) ?
C14 C7 C8 C9 -65.0(3) ?
C6 C7 C8 C9 169.0(2) ?
C14 C7 C8 C13 112.4(3) ?
C6 C7 C8 C13 -13.7(3) ?
C13 C8 C9 C10 -1.6(4) ?
C7 C8 C9 C10 175.8(2) ?
C8 C9 C10 C11 1.3(4) ?
C9 C10 C11 C12 0.1(4) ?
C10 C11 C12 C13 -1.2(5) ?
C11 C12 C13 C8 0.9(4) ?
C9 C8 C13 C12 0.5(4) ?
C7 C8 C13 C12 -176.8(2) ?
C8 C7 C14 C19 -56.1(3) ?
C6 C7 C14 C19 70.5(3) ?
C8 C7 C14 C15 124.6(2) ?
C6 C7 C14 C15 -108.7(3) ?
C19 C14 C15 C16 -2.4(4) ?
C7 C14 C15 C16 176.9(2) ?
C14 C15 C16 C17 0.2(4) ?
C15 C16 C17 C18 2.0(5) ?
C16 C17 C18 C19 -1.9(5) ?
C15 C14 C19 C18 2.4(4) ?
C7 C14 C19 C18 -176.8(2) ?
C17 C18 C19 C14 -0.3(4) ?

loop_
_cod_related_entry_id
_cod_related_entry_database
_cod_related_entry_code
1 ChemSpider 21181230
